data_4319000
loop_
_publ_author_name
'Augusto Cingolani'
Effendy
'Maura Pellei'
'Claudio Pettinari'
'Carlo Santini'
'Brian W. Skelton'
'Allan H. White'

_publ_contact_author_address
;
  Department of Chemistry
  University of Western Australia
  35 Stirling Highway
  Crawley
  Western Australia 6009
  Australia
;
_publ_contact_author_email bws@crystal.uwa.edu.au
_publ_contact_author_fax (+61)_08_9380_1118
_publ_contact_author_name 'Skelton, B. W.'
_publ_contact_author_phone (+61)_08-9380_3481
_publ_section_title
;
 Variable Coordination Modes of NO2- in a Series of Ag(I) Complexes
 Containing Triorganophosphines, -arsines, and -stibines. Syntheses,
 Spectroscopic Characterization (IR, 1H and 31P NMR, Electrospray
 Ionization Mass), and Structures of [AgNO2(R3E)x] Adducts (E = P, As, Sb,
 x = 1-3)
;
_journal_name_full 'Inorganic Chemistry'
_journal_page_first 6633
_journal_page_last 6645
_journal_paper_doi 10.1021/ic020375g
_journal_volume 41
_journal_year 2002
_chemical_formula_sum 'C58 H51 Ag As3 N3 O2'
_chemical_formula_weight 1154.7
_space_group_IT_number 2
_symmetry_cell_setting triclinic
_symmetry_space_group_name_Hall '-P 1'
_symmetry_space_group_name_H-M 'P -1'
_cell_angle_alpha 84.994(4)
_cell_angle_beta 89.131(4)
_cell_angle_gamma 77.364(4)
_cell_formula_units_Z 2
_cell_length_a 13.391(3)
_cell_length_b 13.839(3)
_cell_length_c 14.119(3)
_cell_measurement_reflns_used 3377
_cell_measurement_temperature 150
_cell_measurement_theta_max 22
_cell_measurement_theta_min 1.5
_cell_volume 2543.4(10)
_computing_cell_refinement 'Siemens SAINT (Siemens, 1995)'
_computing_data_collection 'Siemens SMART (Siemens, 1995)'
_computing_data_reduction xtal
_computing_molecular_graphics xtal
_computing_publication_material 'xtal BONDLA CIFIO'
_computing_structure_refinement 'xtal CRYLSQ'
_computing_structure_solution xtal
_diffrn_ambient_temperature 150
_diffrn_measurement_device_type
;
Bruker SMART CCD diffractometer
;
_diffrn_measurement_method '\w scans'
_diffrn_radiation_detector 'CCD area detector'
_diffrn_radiation_monochromator graphite
_diffrn_radiation_source 'sealed tube'
_diffrn_radiation_type 'Mo K\a'
_diffrn_radiation_wavelength .71073
_diffrn_reflns_av_R_equivalents .054
_diffrn_reflns_av_sigmaI/netI .206
_diffrn_reflns_limit_h_max 18
_diffrn_reflns_limit_h_min -18
_diffrn_reflns_limit_k_max 18
_diffrn_reflns_limit_k_min -18
_diffrn_reflns_limit_l_max 19
_diffrn_reflns_limit_l_min 0
_diffrn_reflns_number 24593
_diffrn_reflns_theta_max 29.06
_diffrn_reflns_theta_min 1.45
_diffrn_standards_decay_% 0
_exptl_absorpt_coefficient_mu 2.378
_exptl_absorpt_correction_T_max .914
_exptl_absorpt_correction_T_min .740
_exptl_absorpt_correction_type multi-scan
_exptl_absorpt_process_details
;
  SADABS; Sheldrick, 1996
;
_exptl_crystal_colour colourless
_exptl_crystal_density_diffrn 1.508
_exptl_crystal_description fiber
_exptl_crystal_F_000 1164
_exptl_crystal_size_max .27
_exptl_crystal_size_mid .03
_exptl_crystal_size_min .03
_refine_diff_density_max 1.214
_refine_diff_density_min -.749
_refine_ls_goodness_of_fit_all .975
_refine_ls_goodness_of_fit_ref 1.114
_refine_ls_hydrogen_treatment noref
_refine_ls_matrix_type full
_refine_ls_number_constraints 0
_refine_ls_number_parameters 574
_refine_ls_number_reflns 6605
_refine_ls_number_restraints 0
_refine_ls_R_factor_all .131
_refine_ls_R_factor_gt .055
_refine_ls_shift/su_max .0005
_refine_ls_shift/su_mean .00003
_refine_ls_structure_factor_coef F
_refine_ls_weighting_scheme calc
_refine_ls_wR_factor_all .062
_refine_ls_wR_factor_ref .051
_reflns_d_resolution_high .732
_reflns_d_resolution_low 14.026
_reflns_Friedel_coverage 0
_reflns_limit_h_max 18
_reflns_limit_h_min 0
_reflns_limit_k_max 18
_reflns_limit_k_min -18
_reflns_limit_l_max 19
_reflns_limit_l_min -18
_reflns_number_gt 6605
_reflns_number_total 12458
_reflns_threshold_expression 'F    > 4.00 sig(F   )'
_cod_data_source_file ic020375g_08.cif
_cod_data_source_block cpsd7
_cod_original_sg_symbol_Hall -p_1
_cod_original_formula_sum 'C58 H51 Ag1 As3 N3 O2'
_cod_database_code 4319000

loop_
_symmetry_equiv_pos_as_xyz
+x,+y,+z
-x,-y,-z

loop_
_atom_site_label
_atom_site_fract_x
_atom_site_fract_y
_atom_site_fract_z
_atom_site_U_iso_or_equiv
_atom_site_adp_type
_atom_site_calc_flag
_atom_site_calc_attached_atom
_atom_site_occupancy
_atom_site_disorder_assembly
_atom_site_disorder_group
Ag .24726(4) .18421(4) .23347(4) .0316(4) Uani ? ? 1.00000 ? ?
N .4449(5) .2511(5) .2116(6) .058(6) Uani ? ? 1.00000 ? ?
O1 .4149(5) .2001(5) .1579(5) .077(6) Uani ? ? 1.00000 ? ?
O2 .3871(5) .2674(5) .2809(5) .088(7) Uani ? ? 1.00000 ? ?
As1 .26891(5) .00318(5) .30912(5) .0296(5) Uani ? ? 1.00000 ? ?
As2 .14563(6) .31639(5) .34324(5) .0338(5) Uani ? ? 1.00000 ? ?
As3 .17524(5) .20706(5) .05838(5) .0293(5) Uani ? ? 1.00000 ? ?
C111 .3295(5) -.0286(5) .4359(5) .031(5) Uani ? ? 1.00000 ? ?
C112 .3375(5) .0503(5) .4876(5) .036(5) Uani ? ? 1.00000 ? ?
C113 .3851(6) .0316(6) .5747(5) .044(6) Uani ? ? 1.00000 ? ?
C114 .4243(6) -.0645(6) .6109(5) .041(6) Uani ? ? 1.00000 ? ?
C115 .4156(6) -.1432(5) .5599(5) .039(5) Uani ? ? 1.00000 ? ?
C116 .3683(5) -.1258(5) .4717(5) .037(5) Uani ? ? 1.00000 ? ?
C121 .3483(5) -.1078(5) .2454(5) .028(5) Uani ? ? 1.00000 ? ?
C122 .4479(5) -.1055(5) .2203(5) .036(5) Uani ? ? 1.00000 ? ?
C123 .5099(5) -.1828(6) .1760(5) .040(6) Uani ? ? 1.00000 ? ?
C124 .4705(6) -.2625(5) .1561(6) .045(6) Uani ? ? 1.00000 ? ?
C125 .3718(6) -.2659(5) .1809(6) .055(7) Uani ? ? 1.00000 ? ?
C126 .3098(6) -.1883(6) .2258(5) .045(6) Uani ? ? 1.00000 ? ?
C131 .1369(5) -.0332(5) .3250(5) .031(5) Uani ? ? 1.00000 ? ?
C132 .0668(6) -.0023(5) .2514(5) .036(5) Uani ? ? 1.00000 ? ?
C133 -.0306(6) -.0213(5) .2586(5) .042(6) Uani ? ? 1.00000 ? ?
C134 -.0594(6) -.0705(6) .3414(6) .048(6) Uani ? ? 1.00000 ? ?
C135 .0093(6) -.0999(6) .4144(6) .052(7) Uani ? ? 1.00000 ? ?
C136 .1066(6) -.0815(5) .4067(5) .044(6) Uani ? ? 1.00000 ? ?
C211 .1463(5) .4523(5) .2920(5) .034(5) Uani ? ? 1.00000 ? ?
C212 .1670(5) .4667(5) .1965(5) .039(6) Uani ? ? 1.00000 ? ?
C213 .1635(6) .5616(6) .1551(5) .045(6) Uani ? ? 1.00000 ? ?
C214 .1411(6) .6422(5) .2094(6) .046(6) Uani ? ? 1.00000 ? ?
C215 .1246(6) .6275(5) .3059(6) .049(6) Uani ? ? 1.00000 ? ?
C216 .1287(6) .5323(5) .3482(5) .045(6) Uani ? ? 1.00000 ? ?
C221 .1900(6) .3178(5) .4747(5) .037(5) Uani ? ? 1.00000 ? ?
C222 .2932(6) .3173(6) .4902(6) .049(6) Uani ? ? 1.00000 ? ?
C223 .3275(6) .3145(6) .5844(6) .054(7) Uani ? ? 1.00000 ? ?
C224 .2626(7) .3118(5) .6589(6) .050(6) Uani ? ? 1.00000 ? ?
C225 .1624(7) .3113(5) .6438(5) .049(6) Uani ? ? 1.00000 ? ?
C226 .1247(6) .3139(5) .5511(5) .042(6) Uani ? ? 1.00000 ? ?
C231 .0008(5) .3218(5) .3602(4) .031(5) Uani ? ? 1.00000 ? ?
C232 -.0350(6) .2367(5) .3472(5) .042(6) Uani ? ? 1.00000 ? ?
C233 -.1362(7) .2337(6) .3611(5) .049(6) Uani ? ? 1.00000 ? ?
C234 -.2058(6) .3159(6) .3871(5) .046(6) Uani ? ? 1.00000 ? ?
C235 -.1719(6) .4012(5) .4001(5) .047(6) Uani ? ? 1.00000 ? ?
C236 -.0694(6) .4048(5) .3864(5) .041(6) Uani ? ? 1.00000 ? ?
C311 .1804(5) .3262(5) -.0240(4) .030(5) Uani ? ? 1.00000 ? ?
C312 .2707(5) .3599(5) -.0285(5) .040(6) Uani ? ? 1.00000 ? ?
C313 .2801(6) .4409(5) -.0897(5) .042(6) Uani ? ? 1.00000 ? ?
C314 .2002(7) .4886(5) -.1470(5) .047(6) Uani ? ? 1.00000 ? ?
C315 .1111(7) .4572(6) -.1425(6) .058(7) Uani ? ? 1.00000 ? ?
C316 .0989(6) .3773(6) -.0811(6) .050(6) Uani ? ? 1.00000 ? ?
C321 .2494(5) .1085(5) -.0238(5) .028(5) Uani ? ? 1.00000 ? ?
C322 .3261(5) .0333(5) .0183(5) .034(5) Uani ? ? 1.00000 ? ?
C323 .3813(6) -.0382(5) -.0370(5) .041(6) Uani ? ? 1.00000 ? ?
C324 .3598(5) -.0356(5) -.1326(5) .036(5) Uani ? ? 1.00000 ? ?
C325 .2849(6) .0404(6) -.1744(5) .039(6) Uani ? ? 1.00000 ? ?
C326 .2293(5) .1136(5) -.1199(5) .036(5) Uani ? ? 1.00000 ? ?
C331 .0329(5) .1980(5) .0425(4) .031(5) Uani ? ? 1.00000 ? ?
C332 -.0401(6) .2565(6) .0965(6) .055(7) Uani ? ? 1.00000 ? ?
C333 -.1405(6) .2504(7) .0927(7) .064(8) Uani ? ? 1.00000 ? ?
C334 -.1725(6) .1871(5) .0368(6) .042(6) Uani ? ? 1.00000 ? ?
C335 -.1011(6) .1300(6) -.0165(6) .050(6) Uani ? ? 1.00000 ? ?
C336 .0018(6) .1336(6) -.0132(5) .046(6) Uani ? ? 1.00000 ? ?
N11 .4113(8) .6164(8) .4613(8) .128(4) Uiso ? ? 1.00000 ? ?
C11 .4238(10) .5589(10) .4019(9) .110(4) Uiso ? ? 1.00000 ? ?
C12 .4439(11) .4915(11) .3330(10) .144(5) Uiso ? ? 1.00000 ? ?
N21 .4412(12) .4981(12) .1043(10) .187(6) Uiso ? ? 1.00000 ? ?
C21 .5057(15) .4282(15) .0913(13) .173(7) Uiso ? ? 1.00000 ? ?
C22 .5888(13) .3424(12) .0858(11) .156(6) Uiso ? ? 1.00000 ? ?
H112 .31007 .11690 .46287 .04500 Uiso ? ? 1.00000 ? ?
H113 .39111 .08541 .61013 .05500 Uiso ? ? 1.00000 ? ?
H114 .45746 -.07690 .67121 .05200 Uiso ? ? 1.00000 ? ?
H115 .44211 -.20951 .58557 .04900 Uiso ? ? 1.00000 ? ?
H116 .36267 -.17963 .43617 .04700 Uiso ? ? 1.00000 ? ?
H122 .47472 -.04986 .23349 .04500 Uiso ? ? 1.00000 ? ?
H123 .57858 -.18056 .15977 .05000 Uiso ? ? 1.00000 ? ?
H124 .51172 -.31543 .12520 .05700 Uiso ? ? 1.00000 ? ?
H125 .34527 -.32164 .16740 .06900 Uiso ? ? 1.00000 ? ?
H126 .24138 -.19117 .24262 .05600 Uiso ? ? 1.00000 ? ?
H132 .08576 .03239 .19525 .04500 Uiso ? ? 1.00000 ? ?
H133 -.07762 -.00089 .20710 .05200 Uiso ? ? 1.00000 ? ?
H134 -.12615 -.08346 .34713 .06000 Uiso ? ? 1.00000 ? ?
H135 -.00996 -.13344 .47102 .06500 Uiso ? ? 1.00000 ? ?
H136 .15325 -.10227 .45843 .05500 Uiso ? ? 1.00000 ? ?
H212 .18352 .41148 .15904 .04900 Uiso ? ? 1.00000 ? ?
H213 .17660 .57171 .08904 .05600 Uiso ? ? 1.00000 ? ?
H214 .13708 .70754 .18025 .05700 Uiso ? ? 1.00000 ? ?
H215 .11026 .68264 .34335 .06200 Uiso ? ? 1.00000 ? ?
H216 .11968 .52180 .41493 .05600 Uiso ? ? 1.00000 ? ?
H222 .33915 .31890 .43815 .06100 Uiso ? ? 1.00000 ? ?
H223 .39730 .31443 .59606 .06700 Uiso ? ? 1.00000 ? ?
H224 .28715 .31030 .72199 .06200 Uiso ? ? 1.00000 ? ?
H225 .11752 .30930 .69649 .06100 Uiso ? ? 1.00000 ? ?
H226 .05491 .31282 .54100 .05200 Uiso ? ? 1.00000 ? ?
H232 .01162 .17940 .32827 .05200 Uiso ? ? 1.00000 ? ?
H233 -.15833 .17425 .35265 .06100 Uiso ? ? 1.00000 ? ?
H234 -.27587 .31398 .39594 .05800 Uiso ? ? 1.00000 ? ?
H235 -.21917 .45820 .41859 .05900 Uiso ? ? 1.00000 ? ?
H236 -.04745 .46439 .39499 .05100 Uiso ? ? 1.00000 ? ?
H312 .32682 .32689 .01113 .04900 Uiso ? ? 1.00000 ? ?
H313 .34241 .46337 -.09192 .05200 Uiso ? ? 1.00000 ? ?
H314 .20698 .54364 -.18989 .05900 Uiso ? ? 1.00000 ? ?
H315 .05571 .49109 -.18257 .07300 Uiso ? ? 1.00000 ? ?
H316 .03514 .35738 -.07796 .06200 Uiso ? ? 1.00000 ? ?
H322 .34066 .03085 .08436 .04300 Uiso ? ? 1.00000 ? ?
H323 .43441 -.08938 -.00869 .05200 Uiso ? ? 1.00000 ? ?
H324 .39629 -.08607 -.16947 .04500 Uiso ? ? 1.00000 ? ?
H325 .27124 .04311 -.24052 .04900 Uiso ? ? 1.00000 ? ?
H326 .17810 .16621 -.14883 .04500 Uiso ? ? 1.00000 ? ?
H332 -.02013 .30113 .13620 .06800 Uiso ? ? 1.00000 ? ?
H333 -.18932 .29119 .13010 .08000 Uiso ? ? 1.00000 ? ?
H334 -.24246 .18302 .03517 .05300 Uiso ? ? 1.00000 ? ?
H335 -.12217 .08676 -.05706 .06200 Uiso ? ? 1.00000 ? ?
H336 .05053 .09144 -.04946 .05700 Uiso ? ? 1.00000 ? ?
H12a .46144 .52391 .27528 .21400 Uiso ? ? 1.00000 ? ?
H12b .38406 .46662 .32332 .21400 Uiso ? ? 1.00000 ? ?
H12c .49839 .43768 .35298 .21400 Uiso ? ? 1.00000 ? ?
H22a .61610 .32011 .14685 .23300 Uiso ? ? 1.00000 ? ?
H22b .64016 .35970 .04476 .23300 Uiso ? ? 1.00000 ? ?
H22c .56362 .29041 .06008 .23300 Uiso ? ? 1.00000 ? ?

loop_
_atom_site_aniso_label
_atom_site_aniso_U_11
_atom_site_aniso_U_22
_atom_site_aniso_U_33
_atom_site_aniso_U_12
_atom_site_aniso_U_13
_atom_site_aniso_U_23
Ag .0362(3) .0264(3) .0323(3) -.0057(2) -.0026(2) -.0048(2)
N .043(5) .054(5) .079(6) -.011(4) -.002(4) -.020(4)
O1 .055(4) .081(5) .100(5) -.017(4) .007(4) -.038(4)
O2 .071(5) .094(6) .103(6) -.015(4) .002(4) -.036(5)
As1 .0340(4) .0233(4) .0315(4) -.0061(3) -.0038(3) -.0025(3)
As2 .0399(5) .0260(4) .0340(4) -.0022(3) -.0031(4) -.0072(3)
As3 .0320(4) .0263(4) .0290(4) -.0048(3) -.0042(3) -.0022(3)
C111 .024(4) .026(4) .043(4) -.008(3) .003(3) .000(3)
C112 .038(5) .033(4) .034(4) -.002(3) .004(3) -.006(3)
C113 .058(6) .042(5) .034(4) -.010(4) -.003(4) -.016(4)
C114 .046(5) .056(5) .025(4) -.014(4) -.003(3) -.006(4)
C115 .042(5) .033(4) .040(4) -.003(3) -.004(4) .002(3)
C116 .044(5) .027(4) .041(4) -.007(3) -.005(4) -.003(3)
C121 .026(4) .022(4) .038(4) -.007(3) -.011(3) .003(3)
C122 .033(4) .035(4) .041(4) -.011(3) -.009(3) .002(3)
C123 .025(4) .042(5) .050(5) -.000(4) -.003(4) -.007(4)
C124 .034(5) .036(4) .066(5) -.000(4) .014(4) -.021(4)
C125 .048(6) .034(5) .088(7) -.013(4) .013(5) -.026(4)
C126 .036(5) .043(5) .059(5) -.012(4) .009(4) -.013(4)
C131 .036(4) .019(3) .039(4) -.005(3) -.004(3) -.010(3)
C132 .045(5) .026(4) .036(4) -.006(3) -.001(4) -.005(3)
C133 .041(5) .040(4) .044(5) -.007(4) -.011(4) -.006(4)
C134 .034(5) .053(5) .062(6) -.015(4) .002(4) -.006(4)
C135 .042(5) .063(6) .054(5) -.023(4) -.001(4) .017(4)
C136 .051(5) .046(5) .036(4) -.013(4) -.009(4) .004(4)
C211 .031(4) .035(4) .039(4) -.009(3) .000(3) -.013(3)
C212 .036(5) .035(4) .047(5) -.005(3) -.006(4) -.006(4)
C213 .041(5) .050(5) .047(5) -.019(4) -.005(4) .002(4)
C214 .033(5) .034(5) .069(6) -.009(4) -.012(4) .009(4)
C215 .050(5) .032(4) .068(6) -.008(4) -.001(5) -.013(4)
C216 .052(5) .034(4) .050(5) -.011(4) -.004(4) -.010(4)
C221 .044(5) .023(4) .044(5) -.004(3) .003(4) -.013(3)
C222 .052(6) .038(5) .054(5) -.000(4) -.008(4) -.011(4)
C223 .053(6) .042(5) .065(6) .002(4) -.024(5) -.018(4)
C224 .067(7) .037(5) .041(5) .004(4) -.018(5) -.011(4)
C225 .067(6) .042(5) .033(4) -.003(4) -.007(4) .001(4)
C226 .050(5) .035(4) .038(4) -.004(4) -.008(4) -.008(3)
C231 .040(4) .030(4) .023(4) -.004(3) -.006(3) -.001(3)
C232 .045(5) .033(4) .047(5) -.007(4) -.001(4) -.012(4)
C233 .060(6) .039(5) .052(5) -.022(4) -.004(4) -.007(4)
C234 .038(5) .058(6) .044(5) -.012(4) -.005(4) -.003(4)
C235 .053(6) .036(5) .048(5) .003(4) .003(4) -.011(4)
C236 .055(6) .031(4) .037(4) -.012(4) -.004(4) -.003(3)
C311 .033(4) .032(4) .026(4) -.005(3) -.001(3) -.001(3)
C312 .034(5) .039(4) .044(5) -.002(4) .000(4) -.003(4)
C313 .039(5) .034(4) .054(5) -.011(4) .007(4) -.005(4)
C314 .058(6) .027(4) .053(5) -.008(4) .002(4) .012(4)
C315 .059(6) .044(5) .066(6) -.012(4) -.021(5) .031(4)
C316 .053(5) .041(5) .056(5) -.016(4) -.012(4) .013(4)
C321 .028(4) .028(4) .032(4) -.016(3) -.007(3) .006(3)
C322 .041(5) .029(4) .032(4) -.004(3) -.004(3) -.003(3)
C323 .042(5) .031(4) .049(5) -.003(4) -.001(4) .001(4)
C324 .035(4) .037(4) .040(4) -.012(4) .006(4) -.014(3)
C325 .045(5) .049(5) .028(4) -.014(4) .001(4) -.008(4)
C326 .030(4) .036(4) .039(4) -.001(3) -.006(3) -.001(3)
C331 .035(4) .028(4) .027(4) -.006(3) -.002(3) .003(3)
C332 .043(5) .068(6) .064(6) -.021(5) .007(4) -.040(5)
C333 .035(5) .077(7) .085(7) -.011(5) .007(5) -.040(5)
C334 .030(4) .040(5) .058(5) -.009(4) -.000(4) .000(4)
C335 .041(5) .049(5) .065(6) -.017(4) -.000(4) -.019(4)
C336 .037(5) .047(5) .060(5) -.019(4) .008(4) -.024(4)

loop_
_atom_type_symbol
_atom_type_description
_atom_type_oxidation_number
_atom_type_number_in_cell
_atom_type_scat_dispersion_real
_atom_type_scat_dispersion_imag
_atom_type_scat_source
C ? 0 116 .002 .002 'Int Tables Vol IV Tables 2.2B and 2.3.1'
H ? 0 102 0 0 'Int Tables Vol IV Tables 2.2B and 2.3.1'
Ag ? 0 2 -1.085 1.101 'Int Tables Vol IV Tables 2.2B and 2.3.1'
As ? 0 6 -.03 2.007 'Int Tables Vol IV Tables 2.2B and 2.3.1'
N ? 0 6 .004 .003 'Int Tables Vol IV Tables 2.2B and 2.3.1'
O ? 0 4 .008 .006 'Int Tables Vol IV Tables 2.2B and 2.3.1'

loop_
_geom_angle_atom_site_label_1
_geom_angle_atom_site_label_2
_geom_angle_atom_site_label_3
_geom_angle_site_symmetry_1
_geom_angle_site_symmetry_2
_geom_angle_site_symmetry_3
_geom_angle
_geom_angle_publ_flag
O1 Ag O2 . . . 47.5(2) ?
O1 Ag As1 . . . 107.58(14) ?
O1 Ag As2 . . . 122.29(16) ?
O1 Ag As3 . . . 85.62(15) ?
O2 Ag As1 . . . 113.21(15) ?
O2 Ag As2 . . . 78.81(16) ?
O2 Ag As3 . . . 121.88(17) ?
As1 Ag As2 . . . 112.76(3) ?
As1 Ag As3 . . . 112.54(3) ?
As2 Ag As3 . . . 113.28(3) ?
O1 N O2 . . . 111.9(8) ?
Ag O1 N . . . 101.0(5) ?
Ag O2 N . . . 99.3(6) ?
Ag As1 C111 . . . 117.9(2) ?
Ag As1 C121 . . . 120.72(19) ?
Ag As1 C131 . . . 110.93(17) ?
C111 As1 C121 . . . 99.6(3) ?
C111 As1 C131 . . . 103.1(3) ?
C121 As1 C131 . . . 102.1(3) ?
Ag As2 C211 . . . 111.7(2) ?
Ag As2 C221 . . . 120.4(2) ?
Ag As2 C231 . . . 117.4(2) ?
C211 As2 C221 . . . 101.4(3) ?
C211 As2 C231 . . . 102.1(3) ?
C221 As2 C231 . . . 101.3(3) ?
Ag As3 C311 . . . 120.6(2) ?
Ag As3 C321 . . . 113.74(18) ?
Ag As3 C331 . . . 117.06(18) ?
C311 As3 C321 . . . 98.2(3) ?
C311 As3 C331 . . . 101.4(3) ?
C321 As3 C331 . . . 102.8(3) ?
As1 C111 C112 . . . 117.5(5) ?
As1 C111 C116 . . . 121.7(5) ?
C112 C111 C116 . . . 120.8(6) ?
C111 C112 C113 . . . 119.5(6) ?
C111 C112 H112 . . . 120.3 ?
C113 C112 H112 . . . 120.2 ?
C112 C113 C114 . . . 120.4(7) ?
C112 C113 H113 . . . 119.8 ?
C114 C113 H113 . . . 119.8 ?
C113 C114 C115 . . . 120.2(6) ?
C113 C114 H114 . . . 120.0 ?
C115 C114 H114 . . . 119.9 ?
C114 C115 C116 . . . 120.3(6) ?
C114 C115 H115 . . . 119.9 ?
C116 C115 H115 . . . 119.8 ?
C111 C116 C115 . . . 118.9(7) ?
C111 C116 H116 . . . 120.5 ?
C115 C116 H116 . . . 120.5 ?
As1 C121 C122 . . . 118.1(5) ?
As1 C121 C126 . . . 122.9(5) ?
C122 C121 C126 . . . 119.0(6) ?
C121 C122 C123 . . . 121.4(7) ?
C121 C122 H122 . . . 119.3 ?
C123 C122 H122 . . . 119.2 ?
C122 C123 C124 . . . 119.1(7) ?
C122 C123 H123 . . . 120.5 ?
C124 C123 H123 . . . 120.5 ?
C123 C124 C125 . . . 120.1(7) ?
C123 C124 H124 . . . 120.0 ?
C125 C124 H124 . . . 119.9 ?
C124 C125 C126 . . . 120.6(8) ?
C124 C125 H125 . . . 119.6 ?
C126 C125 H125 . . . 119.7 ?
C121 C126 C125 . . . 119.7(7) ?
C121 C126 H126 . . . 120.1 ?
C125 C126 H126 . . . 120.2 ?
As1 C131 C132 . . . 117.1(5) ?
As1 C131 C136 . . . 124.4(5) ?
C132 C131 C136 . . . 118.4(7) ?
C131 C132 C133 . . . 120.9(6) ?
C131 C132 H132 . . . 119.6 ?
C133 C132 H132 . . . 119.6 ?
C132 C133 C134 . . . 119.8(7) ?
C132 C133 H133 . . . 120.1 ?
C134 C133 H133 . . . 120.1 ?
C133 C134 C135 . . . 119.3(8) ?
C133 C134 H134 . . . 120.4 ?
C135 C134 H134 . . . 120.3 ?
C134 C135 C136 . . . 120.7(7) ?
C134 C135 H135 . . . 119.6 ?
C136 C135 H135 . . . 119.6 ?
C131 C136 C135 . . . 120.9(7) ?
C131 C136 H136 . . . 119.6 ?
C135 C136 H136 . . . 119.5 ?
As2 C211 C212 . . . 117.1(5) ?
As2 C211 C216 . . . 122.7(5) ?
C212 C211 C216 . . . 120.2(7) ?
C211 C212 C213 . . . 119.8(7) ?
C211 C212 H212 . . . 120.2 ?
C213 C212 H212 . . . 120.0 ?
C212 C213 C214 . . . 120.4(7) ?
C212 C213 H213 . . . 119.8 ?
C214 C213 H213 . . . 119.8 ?
C213 C214 C215 . . . 119.9(7) ?
C213 C214 H214 . . . 120.0 ?
C215 C214 H214 . . . 120.1 ?
C214 C215 C216 . . . 120.2(7) ?
C214 C215 H215 . . . 119.9 ?
C216 C215 H215 . . . 119.9 ?
C211 C216 C215 . . . 119.4(7) ?
C211 C216 H216 . . . 120.3 ?
C215 C216 H216 . . . 120.3 ?
As2 C221 C222 . . . 117.5(5) ?
As2 C221 C226 . . . 122.4(6) ?
C222 C221 C226 . . . 120.0(7) ?
C221 C222 C223 . . . 118.5(7) ?
C221 C222 H222 . . . 120.8 ?
C223 C222 H222 . . . 120.7 ?
C222 C223 C224 . . . 121.1(8) ?
C222 C223 H223 . . . 119.5 ?
C224 C223 H223 . . . 119.4 ?
C223 C224 C225 . . . 120.3(8) ?
C223 C224 H224 . . . 119.8 ?
C225 C224 H224 . . . 119.8 ?
C224 C225 C226 . . . 120.6(7) ?
C224 C225 H225 . . . 119.7 ?
C226 C225 H225 . . . 119.7 ?
C221 C226 C225 . . . 119.5(8) ?
C221 C226 H226 . . . 120.3 ?
C225 C226 H226 . . . 120.3 ?
As2 C231 C232 . . . 118.0(5) ?
As2 C231 C236 . . . 124.0(6) ?
C232 C231 C236 . . . 117.9(7) ?
C231 C232 C233 . . . 121.4(6) ?
C231 C232 H232 . . . 119.2 ?
C233 C232 H232 . . . 119.3 ?
C232 C233 C234 . . . 120.7(8) ?
C232 C233 H233 . . . 119.7 ?
C234 C233 H233 . . . 119.7 ?
C233 C234 C235 . . . 118.8(8) ?
C233 C234 H234 . . . 120.6 ?
C235 C234 H234 . . . 120.6 ?
C234 C235 C236 . . . 120.9(7) ?
C234 C235 H235 . . . 119.5 ?
C236 C235 H235 . . . 119.5 ?
C231 C236 C235 . . . 120.2(7) ?
C231 C236 H236 . . . 119.9 ?
C235 C236 H236 . . . 119.9 ?
As3 C311 C312 . . . 118.6(5) ?
As3 C311 C316 . . . 123.0(6) ?
C312 C311 C316 . . . 118.3(6) ?
C311 C312 C313 . . . 120.9(6) ?
C311 C312 H312 . . . 119.5 ?
C313 C312 H312 . . . 119.6 ?
C312 C313 C314 . . . 120.1(8) ?
C312 C313 H313 . . . 120.0 ?
C314 C313 H313 . . . 120.0 ?
C313 C314 C315 . . . 119.7(7) ?
C313 C314 H314 . . . 120.2 ?
C315 C314 H314 . . . 120.1 ?
C314 C315 C316 . . . 121.5(7) ?
C314 C315 H315 . . . 119.2 ?
C316 C315 H315 . . . 119.2 ?
C311 C316 C315 . . . 119.4(8) ?
C311 C316 H316 . . . 120.3 ?
C315 C316 H316 . . . 120.3 ?
As3 C321 C322 . . . 117.1(5) ?
As3 C321 C326 . . . 122.3(4) ?
C322 C321 C326 . . . 120.7(6) ?
C321 C322 C323 . . . 119.3(6) ?
C321 C322 H322 . . . 120.3 ?
C323 C322 H322 . . . 120.4 ?
C322 C323 C324 . . . 120.6(6) ?
C322 C323 H323 . . . 119.7 ?
C324 C323 H323 . . . 119.7 ?
C323 C324 C325 . . . 119.8(6) ?
C323 C324 H324 . . . 120.1 ?
C325 C324 H324 . . . 120.1 ?
C324 C325 C326 . . . 120.4(6) ?
C324 C325 H325 . . . 119.8 ?
C326 C325 H325 . . . 119.8 ?
C321 C326 C325 . . . 119.2(6) ?
C321 C326 H326 . . . 120.4 ?
C325 C326 H326 . . . 120.3 ?
As3 C331 C332 . . . 117.1(6) ?
As3 C331 C336 . . . 124.4(5) ?
C332 C331 C336 . . . 118.4(7) ?
C331 C332 C333 . . . 120.4(8) ?
C331 C332 H332 . . . 119.8 ?
C333 C332 H332 . . . 119.8 ?
C332 C333 C334 . . . 121.8(8) ?
C332 C333 H333 . . . 119.1 ?
C334 C333 H333 . . . 119.1 ?
C333 C334 C335 . . . 117.9(8) ?
C333 C334 H334 . . . 121.1 ?
C335 C334 H334 . . . 121.0 ?
C334 C335 C336 . . . 121.6(8) ?
C334 C335 H335 . . . 119.2 ?
C336 C335 H335 . . . 119.2 ?
C331 C336 C335 . . . 120.0(7) ?
C331 C336 H336 . . . 120.0 ?
C335 C336 H336 . . . 120.0 ?
N11 C11 C12 . . . 176.9(14) ?
C11 C12 H12a . . . 109.5 ?
C11 C12 H12b . . . 109.0 ?
C11 C12 H12c . . . 110.2 ?
H12a C12 H12b . . . 109.3 ?
H12a C12 H12c . . . 109.8 ?
H12b C12 H12c . . . 109.0 ?
N21 C21 C22 . . . 174(2) ?
C21 C22 H22a . . . 109.9 ?
C21 C22 H22b . . . 109.3 ?
C21 C22 H22c . . . 109.2 ?
H22a C22 H22b . . . 110.2 ?
H22a C22 H22c . . . 109.5 ?
H22b C22 H22c . . . 108.7 ?

loop_
_geom_bond_atom_site_label_1
_geom_bond_atom_site_label_2
_geom_bond_site_symmetry_1
_geom_bond_site_symmetry_2
_geom_bond_distance
_geom_bond_publ_flag
Ag O1 . . 2.516(6) ?
Ag O2 . . 2.529(8) ?
Ag As1 . . 2.5935(10) ?
Ag As2 . . 2.6347(9) ?
Ag As3 . . 2.6351(10) ?
N O1 . . 1.210(11) ?
N O2 . . 1.243(11) ?
As1 C111 . . 1.952(7) ?
As1 C121 . . 1.948(6) ?
As1 C131 . . 1.946(7) ?
As2 C211 . . 1.958(7) ?
As2 C221 . . 1.960(7) ?
As2 C231 . . 1.937(7) ?
As3 C311 . . 1.947(6) ?
As3 C321 . . 1.961(6) ?
As3 C331 . . 1.955(7) ?
C111 C112 . . 1.390(10) ?
C111 C116 . . 1.384(9) ?
C112 C113 . . 1.371(10) ?
C112 H112 . . .951 ?
C113 C114 . . 1.374(10) ?
C113 H113 . . .951 ?
C114 C115 . . 1.384(11) ?
C114 H114 . . .951 ?
C115 C116 . . 1.384(10) ?
C115 H115 . . .951 ?
C116 H116 . . .951 ?
C121 C122 . . 1.381(10) ?
C121 C126 . . 1.376(11) ?
C122 C123 . . 1.393(10) ?
C122 H122 . . .951 ?
C123 C124 . . 1.373(12) ?
C123 H123 . . .951 ?
C124 C125 . . 1.372(12) ?
C124 H124 . . .950 ?
C125 C126 . . 1.399(11) ?
C125 H125 . . .951 ?
C126 H126 . . .952 ?
C131 C132 . . 1.386(10) ?
C131 C136 . . 1.383(10) ?
C132 C133 . . 1.386(11) ?
C132 H132 . . .951 ?
C133 C134 . . 1.394(11) ?
C133 H133 . . .951 ?
C134 C135 . . 1.365(11) ?
C134 H134 . . .951 ?
C135 C136 . . 1.381(12) ?
C135 H135 . . .950 ?
C136 H136 . . .951 ?
C211 C212 . . 1.379(10) ?
C211 C216 . . 1.395(10) ?
C212 C213 . . 1.382(11) ?
C212 H212 . . .951 ?
C213 C214 . . 1.384(11) ?
C213 H213 . . .951 ?
C214 C215 . . 1.382(12) ?
C214 H214 . . .951 ?
C215 C216 . . 1.387(10) ?
C215 H215 . . .950 ?
C216 H216 . . .951 ?
C221 C222 . . 1.402(12) ?
C221 C226 . . 1.383(11) ?
C222 C223 . . 1.408(12) ?
C222 H222 . . .952 ?
C223 C224 . . 1.358(12) ?
C223 H223 . . .951 ?
C224 C225 . . 1.364(13) ?
C224 H224 . . .951 ?
C225 C226 . . 1.403(11) ?
C225 H225 . . .952 ?
C226 H226 . . .951 ?
C231 C232 . . 1.391(11) ?
C231 C236 . . 1.390(9) ?
C232 C233 . . 1.376(12) ?
C232 H232 . . .952 ?
C233 C234 . . 1.377(11) ?
C233 H233 . . .951 ?
C234 C235 . . 1.381(12) ?
C234 H234 . . .951 ?
C235 C236 . . 1.395(12) ?
C235 H235 . . .951 ?
C236 H236 . . .951 ?
C311 C312 . . 1.386(11) ?
C311 C316 . . 1.390(10) ?
C312 C313 . . 1.381(10) ?
C312 H312 . . .952 ?
C313 C314 . . 1.362(10) ?
C313 H313 . . .952 ?
C314 C315 . . 1.355(13) ?
C314 H314 . . .951 ?
C315 C316 . . 1.382(11) ?
C315 H315 . . .951 ?
C316 H316 . . .952 ?
C321 C322 . . 1.391(8) ?
C321 C326 . . 1.379(9) ?
C322 C323 . . 1.390(10) ?
C322 H322 . . .951 ?
C323 C324 . . 1.380(10) ?
C323 H323 . . .952 ?
C324 C325 . . 1.381(9) ?
C324 H324 . . .951 ?
C325 C326 . . 1.401(10) ?
C325 H325 . . .951 ?
C326 H326 . . .951 ?
C331 C332 . . 1.390(10) ?
C331 C336 . . 1.371(11) ?
C332 C333 . . 1.368(12) ?
C332 H332 . . .951 ?
C333 C334 . . 1.368(13) ?
C333 H333 . . .951 ?
C334 C335 . . 1.363(11) ?
C334 H334 . . .951 ?
C335 C336 . . 1.392(12) ?
C335 H335 . . .951 ?
C336 H336 . . .951 ?
N11 C11 . . 1.192(18) ?
C11 C12 . . 1.39(2) ?
C12 H12a . . .946 ?
C12 H12b . . .955 ?
C12 H12c . . .948 ?
N21 C21 . . 1.17(2) ?
C21 C22 . . 1.45(2) ?
C22 H22a . . .941 ?
C22 H22b . . .950 ?
C22 H22c . . .958 ?
